data_4029245
loop_
_publ_author_name
'Bligh, Cavan M'
'Anzalone, Luigi'
'Jung, Young Chun'
'Zhang, Yuegang'
'Nugent, William A'

_publ_section_title
;
 Preparation of both c5' epimers of 5'-C-methyladenosine: reagent control
 trumps substrate control.
;
_journal_issue 7
_journal_name_full 'The Journal of organic chemistry'
_journal_page_first 3238
_journal_page_last 3243
_journal_paper_doi 10.1021/jo500089t
_journal_volume 79
_journal_year 2014
_chemical_formula_sum 'C21 H23 N5 O5'
_chemical_formula_weight 425.44
_chemical_name_systematic
;
VRT-1205044
;
_space_group_crystal_system monoclinic
_space_group_IT_number 4
_space_group_name_Hall 'P 2yb'
_space_group_name_H-M_alt 'P 1 21 1'
_symmetry_space_group_name_Hall 'P 2yb'
_symmetry_space_group_name_H-M 'P 1 21 1'
_atom_sites_solution_hydrogens geom
_audit_creation_method SHELXL-2013
_cell_angle_alpha 90
_cell_angle_beta 91.907(1)
_cell_angle_gamma 90
_cell_formula_units_Z 2
_cell_length_a 8.9140(1)
_cell_length_b 8.3961(1)
_cell_length_c 14.3759(2)
_cell_measurement_temperature 296(2)
_cell_volume 1075.34(2)
_computing_cell_refinement 'Bruker APEX'
_computing_data_collection 'Bruker APEX'
_computing_data_reduction 'Bruker APEX'
_computing_structure_refinement 'SHELXL-2013 (Sheldrick, 2013)'
_computing_structure_solution 'Bruker APEX'
_diffrn_ambient_temperature 296(2)
_diffrn_measured_fraction_theta_full 0.599
_diffrn_measured_fraction_theta_max 0.903
_diffrn_measurement_device_type 'Bruker APEX II CCD diifractometer'
_diffrn_measurement_method 'oscillation photos around \w and \f'
_diffrn_radiation_type CuK\a
_diffrn_radiation_wavelength 1.54178
_diffrn_reflns_av_R_equivalents 0.0142
_diffrn_reflns_av_unetI/netI 0.0133
_diffrn_reflns_Laue_measured_fraction_full 0.599
_diffrn_reflns_Laue_measured_fraction_max 0.903
_diffrn_reflns_limit_h_max 9
_diffrn_reflns_limit_h_min -9
_diffrn_reflns_limit_k_max 6
_diffrn_reflns_limit_k_min -8
_diffrn_reflns_limit_l_max 14
_diffrn_reflns_limit_l_min -14
_diffrn_reflns_number 4692
_diffrn_reflns_point_group_measured_fraction_full 0.436
_diffrn_reflns_point_group_measured_fraction_max 0.665
_diffrn_reflns_theta_full 67.679
_diffrn_reflns_theta_max 53.504
_diffrn_reflns_theta_min 3.076
_diffrn_source 'seal tube'
_exptl_absorpt_coefficient_mu 0.798
_exptl_crystal_colour colorless
_exptl_crystal_density_diffrn 1.314
_exptl_crystal_description Prism
_exptl_crystal_F_000 448
_exptl_crystal_size_max 0.100
_exptl_crystal_size_mid 0.050
_exptl_crystal_size_min 0.050
_refine_diff_density_max 0.123
_refine_diff_density_min -0.231
_refine_diff_density_rms 0.058
_refine_ls_abs_structure_details
;
 Flack x determined using 439 quotients [(I+)-(I-)]/[(I+)+(I-)]
 (Parsons and Flack (2004), Acta Cryst. A60, s61).
;
_refine_ls_abs_structure_Flack 0.10(16)
_refine_ls_extinction_method none
_refine_ls_goodness_of_fit_ref 1.141
_refine_ls_hydrogen_treatment constr
_refine_ls_matrix_type full
_refine_ls_number_parameters 284
_refine_ls_number_reflns 1698
_refine_ls_number_restraints 1
_refine_ls_restrained_S_all 1.141
_refine_ls_R_factor_all 0.0303
_refine_ls_R_factor_gt 0.0301
_refine_ls_shift/su_max 0.001
_refine_ls_shift/su_mean 0.000
_refine_ls_structure_factor_coef Fsqd
_refine_ls_weighting_details
;
 w=1/[\s^2^(Fo^2^)+(0.0524P)^2^+0.0835P]
 where P=(Fo^2^+2Fc^2^)/3
;
_refine_ls_weighting_scheme calc
_refine_ls_wR_factor_gt 0.0705
_refine_ls_wR_factor_ref 0.0708
_reflns_Friedel_coverage 0.356
_reflns_Friedel_fraction_full 0.248
_reflns_Friedel_fraction_max 0.382
_reflns_number_gt 1688
_reflns_number_total 1698
_reflns_threshold_expression 'I > 2\s(I)'
_cod_data_source_file jo500089t_si_002.cif
_cod_data_source_block VRT-1205044
_cod_depositor_comments
;Adding full bibliography for
 ./tmp-cod-update-bibliographies-12971/cifs/4029245.cif.
;
_cod_database_code 4029245
_shelx_space_group_comment
;
The symmetry employed for this shelxl refinement is uniquely defined
by the following loop, which should always be used as a source of
symmetry information in preference to the above space-group names.
They are only intended as comments.
;
_shelx_estimated_absorpt_t_min 0.925
_shelx_estimated_absorpt_t_max 0.961

loop_
_space_group_symop_operation_xyz
'x, y, z'
'-x, y+1/2, -z'

loop_
_atom_site_label
_atom_site_type_symbol
_atom_site_fract_x
_atom_site_fract_y
_atom_site_fract_z
_atom_site_U_iso_or_equiv
_atom_site_adp_type
_atom_site_occupancy
_atom_site_site_symmetry_order
_atom_site_calc_flag
_atom_site_refinement_flags_posn
_atom_site_refinement_flags_adp
O2 O 0.75747(18) 0.8953(2) 0.30679(12) 0.0382(5) Uani 1 1 d . .
N5 N 0.5010(3) 0.8446(3) 0.33685(14) 0.0385(6) Uani 1 1 d . .
O5 O 0.7736(2) 1.1867(3) 0.38460(13) 0.0543(6) Uani 1 1 d . .
H5 H 0.7296 1.2489 0.4182 0.081 Uiso 1 1 calc R U
O1 O 0.1997(2) 1.0741(3) 0.57665(13) 0.0469(6) Uani 1 1 d . .
C1 C 0.6325(3) 0.8017(4) 0.28197(19) 0.0389(7) Uani 1 1 d . .
H1 H 0.6575 0.6896 0.2938 0.047 Uiso 1 1 calc R U
N1 N 0.0453(3) 1.0259(4) 0.45174(16) 0.0459(7) Uani 1 1 d . .
H1A H -0.0468 1.0169 0.4328 0.055 Uiso 1 1 calc R U
C2 C -0.0593(3) 1.0352(4) 0.60434(19) 0.0387(7) Uani 1 1 d . .
N2 N 0.1148(3) 1.0859(4) 0.30424(18) 0.0542(8) Uani 1 1 d . .
N4 N 0.3602(3) 0.8459(3) 0.46383(16) 0.0429(6) Uani 1 1 d . .
O4 O 0.6970(3) 0.7149(3) 0.13113(14) 0.0663(7) Uani 1 1 d . .
C3 C 0.2916(3) 0.9390(4) 0.39441(19) 0.0371(7) Uani 1 1 d . .
C4 C 0.0732(3) 1.0467(4) 0.54543(19) 0.0385(7) Uani 1 1 d . .
C5 C 0.7593(3) 1.0351(4) 0.24775(17) 0.0364(7) Uani 1 1 d . .
H5A H 0.8639 1.0574 0.2333 0.044 Uiso 1 1 calc R U
C6 C 0.3775(3) 0.9377(4) 0.31565(19) 0.0384(8) Uani 1 1 d . .
N3 N 0.3436(3) 1.0077(4) 0.23408(16) 0.0523(7) Uani 1 1 d . .
O3 O 0.7796(3) 0.9526(3) 0.08649(15) 0.0729(8) Uani 1 1 d . .
C7 C 0.1535(3) 1.0183(4) 0.38562(19) 0.0405(8) Uani 1 1 d . .
C8 C 0.6762(3) 0.9857(4) 0.15738(18) 0.0405(8) Uani 1 1 d . .
H8 H 0.6009 1.0647 0.1373 0.049 Uiso 1 1 calc R U
C9 C 0.2098(3) 1.0779(5) 0.2352(2) 0.0613(11) Uani 1 1 d . .
H9 H 0.1787 1.1282 0.1803 0.074 Uiso 1 1 calc R U
C10 C -0.1876(3) 0.9515(4) 0.5770(2) 0.0510(9) Uani 1 1 d . .
H10 H -0.1932 0.9027 0.5189 0.061 Uiso 1 1 calc R U
C11 C 0.6055(3) 0.8246(4) 0.17811(19) 0.0422(7) Uani 1 1 d . .
H11 H 0.4992 0.8182 0.1586 0.051 Uiso 1 1 calc R U
C12 C 0.4820(3) 0.7935(4) 0.42590(19) 0.0437(8) Uani 1 1 d . .
H12 H 0.5501 0.7268 0.4570 0.052 Uiso 1 1 calc R U
C13 C 0.6977(3) 1.1789(4) 0.29605(19) 0.0427(7) Uani 1 1 d . .
H13 H 0.5897 1.1659 0.3041 0.051 Uiso 1 1 calc R U
C14 C -0.0529(4) 1.1063(4) 0.6917(2) 0.0538(9) Uani 1 1 d . .
H14 H 0.0327 1.1618 0.7113 0.065 Uiso 1 1 calc R U
C15 C -0.2997(4) 1.0110(5) 0.7216(2) 0.0589(9) Uani 1 1 d . .
H15 H -0.3800 1.0023 0.7609 0.071 Uiso 1 1 calc R U
C16 C -0.1736(4) 1.0948(5) 0.7498(2) 0.0660(10) Uani 1 1 d . .
H16 H -0.1693 1.1439 0.8078 0.079 Uiso 1 1 calc R U
C17 C -0.3071(4) 0.9400(5) 0.6354(2) 0.0609(10) Uani 1 1 d . .
H17 H -0.3928 0.8841 0.6163 0.073 Uiso 1 1 calc R U
C18 C 0.7266(5) 1.3282(4) 0.2400(3) 0.0755(11) Uani 1 1 d . .
H18A H 0.6920 1.4196 0.2732 0.113 Uiso 1 1 calc R U
H18B H 0.6737 1.3212 0.1809 0.113 Uiso 1 1 calc R U
H18C H 0.8322 1.3382 0.2305 0.113 Uiso 1 1 calc R U
C19 C 0.7542(4) 0.7959(5) 0.0538(2) 0.0624(11) Uani 1 1 d . .
C20 C 0.6433(5) 0.7963(6) -0.0274(2) 0.0823(13) Uani 1 1 d . .
H20A H 0.5537 0.8509 -0.0103 0.123 Uiso 1 1 calc R U
H20B H 0.6190 0.6886 -0.0445 0.123 Uiso 1 1 calc R U
H20C H 0.6863 0.8496 -0.0792 0.123 Uiso 1 1 calc R U
C21 C 0.9037(5) 0.7231(9) 0.0299(3) 0.123(2) Uani 1 1 d . .
H21A H 0.9407 0.7740 -0.0245 0.185 Uiso 1 1 calc R U
H21B H 0.8908 0.6113 0.0181 0.185 Uiso 1 1 calc R U
H21C H 0.9742 0.7379 0.0811 0.185 Uiso 1 1 calc R U

loop_
_atom_site_aniso_label
_atom_site_aniso_U_11
_atom_site_aniso_U_22
_atom_site_aniso_U_33
_atom_site_aniso_U_23
_atom_site_aniso_U_13
_atom_site_aniso_U_12
O2 0.0367(10) 0.0432(12) 0.0345(11) 0.0035(9) -0.0034(9) 0.0033(9)
N5 0.0375(12) 0.0459(16) 0.0321(13) 0.0050(11) 0.0018(12) -0.0025(11)
O5 0.0599(13) 0.0627(16) 0.0400(12) -0.0166(11) -0.0035(12) 0.0188(11)
O1 0.0387(11) 0.0555(15) 0.0460(12) -0.0076(10) -0.0037(11) -0.0033(10)
C1 0.0412(16) 0.0382(18) 0.0372(16) -0.0023(14) 0.0018(15) 0.0008(13)
N1 0.0292(12) 0.0726(19) 0.0357(14) 0.0036(13) 0.0008(12) -0.0030(13)
C2 0.0397(15) 0.0371(18) 0.0392(16) 0.0039(14) 0.0011(15) 0.0035(13)
N2 0.0331(13) 0.089(2) 0.0405(15) 0.0173(14) 0.0018(14) 0.0033(13)
N4 0.0430(14) 0.0501(17) 0.0356(13) 0.0068(12) 0.0032(12) -0.0013(12)
O4 0.0997(18) 0.0554(17) 0.0445(13) -0.0109(12) 0.0107(13) 0.0177(13)
C3 0.0310(15) 0.049(2) 0.0314(15) 0.0060(14) -0.0018(15) -0.0092(13)
C4 0.0403(17) 0.0349(18) 0.0401(17) 0.0031(13) -0.0014(16) 0.0004(13)
C5 0.0308(13) 0.0444(19) 0.0340(15) 0.0017(14) 0.0002(14) -0.0008(13)
C6 0.0310(15) 0.050(2) 0.0335(17) 0.0072(14) -0.0024(15) -0.0049(13)
N3 0.0391(14) 0.079(2) 0.0385(14) 0.0176(14) 0.0034(13) 0.0041(14)
O3 0.0824(17) 0.096(2) 0.0412(13) -0.0168(13) 0.0244(14) -0.0230(15)
C7 0.0320(15) 0.057(2) 0.0328(16) 0.0060(14) 0.0001(15) -0.0083(15)
C8 0.0421(16) 0.050(2) 0.0292(15) -0.0006(14) 0.0027(15) 0.0009(13)
C9 0.0407(18) 0.103(3) 0.0397(18) 0.0239(19) -0.0015(19) 0.0057(19)
C10 0.0519(19) 0.060(2) 0.0413(18) 0.0002(16) 0.0068(18) -0.0055(16)
C11 0.0444(16) 0.046(2) 0.0362(15) -0.0063(14) 0.0032(15) -0.0003(13)
C12 0.0467(17) 0.049(2) 0.0357(16) 0.0051(14) 0.0005(16) 0.0032(14)
C13 0.0395(15) 0.0443(19) 0.0436(18) -0.0036(14) -0.0076(16) 0.0064(13)
C14 0.0443(18) 0.067(2) 0.050(2) -0.0112(17) 0.0008(19) 0.0054(16)
C15 0.0504(18) 0.081(3) 0.046(2) 0.0103(19) 0.0137(18) 0.0083(18)
C16 0.062(2) 0.093(3) 0.0431(19) -0.0116(19) 0.006(2) 0.010(2)
C17 0.051(2) 0.075(3) 0.058(2) 0.0080(19) 0.010(2) -0.0133(18)
C18 0.114(3) 0.043(2) 0.068(2) 0.0013(19) -0.016(2) -0.005(2)
C19 0.069(2) 0.083(3) 0.0360(17) -0.0106(19) 0.0039(19) 0.016(2)
C20 0.089(3) 0.113(4) 0.044(2) -0.016(2) -0.006(2) 0.007(3)
C21 0.095(3) 0.206(7) 0.070(3) -0.028(4) 0.010(3) 0.065(4)

loop_
_atom_type_symbol
_atom_type_description
_atom_type_scat_dispersion_real
_atom_type_scat_dispersion_imag
_atom_type_scat_source
C C 0.0181 0.0091 'International Tables Vol C Tables 4.2.6.8 and 6.1.1.4'
H H 0.0000 0.0000 'International Tables Vol C Tables 4.2.6.8 and 6.1.1.4'
N N 0.0311 0.0180 'International Tables Vol C Tables 4.2.6.8 and 6.1.1.4'
O O 0.0492 0.0322 'International Tables Vol C Tables 4.2.6.8 and 6.1.1.4'

loop_
_geom_angle_atom_site_label_1
_geom_angle_atom_site_label_2
_geom_angle_atom_site_label_3
_geom_angle
C1 O2 C5 109.27(19)
C12 N5 C6 105.2(2)
C12 N5 C1 123.3(3)
C6 N5 C1 131.5(2)
O2 C1 N5 111.4(2)
O2 C1 C11 106.2(2)
N5 C1 C11 113.0(2)
C4 N1 C7 125.1(2)
C10 C2 C14 118.8(3)
C10 C2 C4 122.5(3)
C14 C2 C4 118.6(3)
C9 N2 C7 118.7(2)
C12 N4 C3 104.0(2)
C19 O4 C11 106.9(3)
C6 C3 N4 109.8(2)
C6 C3 C7 115.9(2)
N4 C3 C7 134.0(3)
O1 C4 N1 121.3(2)
O1 C4 C2 123.2(2)
N1 C4 C2 115.6(2)
O2 C5 C13 111.6(2)
O2 C5 C8 105.2(2)
C13 C5 C8 115.8(2)
N3 C6 N5 126.9(3)
N3 C6 C3 126.7(3)
N5 C6 C3 106.4(2)
C9 N3 C6 111.1(3)
C19 O3 C8 108.6(3)
N2 C7 N1 114.7(2)
N2 C7 C3 118.8(3)
N1 C7 C3 126.3(3)
O3 C8 C11 104.4(2)
O3 C8 C5 110.7(2)
C11 C8 C5 105.4(2)
N2 C9 N3 128.8(3)
C17 C10 C2 120.5(3)
O4 C11 C1 108.1(2)
O4 C11 C8 103.6(2)
C1 C11 C8 104.6(2)
N4 C12 N5 114.6(3)
O5 C13 C5 106.2(2)
O5 C13 C18 110.7(3)
C5 C13 C18 110.3(3)
C16 C14 C2 120.3(3)
C17 C15 C16 120.1(3)
C15 C16 C14 120.0(3)
C15 C17 C10 120.2(3)
O3 C19 O4 104.1(2)
O3 C19 C20 110.5(3)
O4 C19 C20 111.5(3)
O3 C19 C21 108.6(4)
O4 C19 C21 109.1(4)
C20 C19 C21 112.7(3)

loop_
_geom_bond_atom_site_label_1
_geom_bond_atom_site_label_2
_geom_bond_distance
O2 C1 1.400(3)
O2 C5 1.449(3)
N5 C12 1.366(4)
N5 C6 1.376(4)
N5 C1 1.479(4)
O5 C13 1.423(3)
O1 C4 1.221(3)
C1 C11 1.517(4)
N1 C4 1.373(3)
N1 C7 1.378(4)
C2 C10 1.388(4)
C2 C14 1.390(4)
C2 C4 1.479(4)
N2 C9 1.327(4)
N2 C7 1.335(4)
N4 C12 1.307(4)
N4 C3 1.393(4)
O4 C19 1.413(4)
O4 C11 1.417(4)
C3 C6 1.388(4)
C3 C7 1.401(4)
C5 C13 1.506(4)
C5 C8 1.531(4)
C6 N3 1.337(4)
N3 C9 1.331(4)
O3 C19 1.413(5)
O3 C8 1.424(4)
C8 C11 1.525(4)
C10 C17 1.380(4)
C13 C18 1.516(5)
C14 C16 1.387(5)
C15 C17 1.375(5)
C15 C16 1.375(6)
C19 C20 1.504(5)
C19 C21 1.515(6)
